data_2217909
loop_
_publ_author_name
'Zareef, Muhammad'
'Iqbal, Rashid'
'Arfan, Muhammad'
'Parvez, Masood'

_publ_section_title
;
 Ethyl 2-(5-phenyl-1,3,4-oxadiazol-2-ylsulfanyl)acetate
;
_journal_coeditor_code FB2092
_journal_issue 4
_journal_name_full 'Acta Crystallographica Section E'
_journal_page_first o736
_journal_paper_doi 10.1107/S1600536808007125
_journal_volume 64
_journal_year 2008
_chemical_formula_iupac 'C12 H12 N2 O3 S'
_chemical_formula_moiety 'C12 H12 N2 O3 S'
_chemical_formula_sum 'C12 H12 N2 O3 S'
_chemical_formula_weight 264.30
_chemical_melting_point_gt 344
_chemical_melting_point_lt 345
_chemical_name_systematic
;
Ethyl 2-(5-phenyl-1,3,4-oxadiazol-2-ylsulfanyl)acetate
;
_space_group_IT_number 14
_symmetry_cell_setting monoclinic
_symmetry_space_group_name_Hall '-P 2ybc'
_symmetry_space_group_name_H-M 'P 1 21/c 1'
_atom_sites_solution_hydrogens difmap
_atom_sites_solution_primary direct
_atom_sites_solution_secondary difmap
_cell_angle_alpha 90.00
_cell_angle_beta 103.59(3)
_cell_angle_gamma 90.00
_cell_formula_units_Z 4
_cell_length_a 8.777(3)
_cell_length_b 11.008(5)
_cell_length_c 13.177(6)
_cell_measurement_reflns_used 5263
_cell_measurement_temperature 173(2)
_cell_measurement_theta_max 27.5
_cell_measurement_theta_min 3.7
_cell_volume 1237.5(9)
_computing_cell_refinement 'DENZO (Otwinowski & Minor, 1997)'
_computing_data_collection 'COLLECT (Hooft, 1998)'
_computing_data_reduction 'SCALEPACK (Otwinowski & Minor, 1997)'
_computing_molecular_graphics 'ORTEP-3 for Windows (Farrugia, 1997)'
_computing_publication_material 'SHELXL97 (Sheldrick, 2008)'
_computing_structure_refinement 'SHELXL97 (Sheldrick, 2008)'
_computing_structure_solution 'SAPI91 (Fan, 1991)'
_diffrn_ambient_temperature 173(2)
_diffrn_measured_fraction_theta_full 0.996
_diffrn_measured_fraction_theta_max 0.996
_diffrn_measurement_device_type 'Nonius KappaCCD'
_diffrn_measurement_method '\w and \f'
_diffrn_radiation_monochromator graphite
_diffrn_radiation_source 'fine-focus sealed tube'
_diffrn_radiation_type MoK\a
_diffrn_radiation_wavelength 0.71073
_diffrn_reflns_av_R_equivalents 0.046
_diffrn_reflns_av_sigmaI/netI 0.064
_diffrn_reflns_limit_h_max 11
_diffrn_reflns_limit_h_min -11
_diffrn_reflns_limit_k_max 14
_diffrn_reflns_limit_k_min -13
_diffrn_reflns_limit_l_max 17
_diffrn_reflns_limit_l_min -17
_diffrn_reflns_number 5263
_diffrn_reflns_theta_full 27.5
_diffrn_reflns_theta_max 27.5
_diffrn_reflns_theta_min 3.7
_diffrn_standards_number 0
_exptl_absorpt_coefficient_mu 0.263
_exptl_absorpt_correction_T_max 0.979
_exptl_absorpt_correction_T_min 0.959
_exptl_absorpt_correction_type multi-scan
_exptl_absorpt_process_details '(SORTAV; Blessing, 1997)'
_exptl_crystal_colour colourless
_exptl_crystal_density_diffrn 1.419
_exptl_crystal_density_method 'not measured'
_exptl_crystal_description prism
_exptl_crystal_F_000 552
_exptl_crystal_size_max 0.16
_exptl_crystal_size_mid 0.10
_exptl_crystal_size_min 0.08
_refine_diff_density_max 0.25
_refine_diff_density_min -0.27
_refine_ls_extinction_coef 0.021(3)
_refine_ls_extinction_expression Fc^*^=kFc[1+0.001xFc^2^\l^3^/sin(2\q)]^-1/4^
_refine_ls_extinction_method 'SHELXL97 (Sheldrick, 2008)'
_refine_ls_goodness_of_fit_ref 1.02
_refine_ls_hydrogen_treatment constr
_refine_ls_matrix_type full
_refine_ls_number_constraints 47
_refine_ls_number_parameters 165
_refine_ls_number_reflns 2820
_refine_ls_number_restraints 0
_refine_ls_restrained_S_all 1.02
_refine_ls_R_factor_all 0.079
_refine_ls_R_factor_gt 0.045
_refine_ls_shift/su_max 0.001
_refine_ls_shift/su_mean 0.000
_refine_ls_structure_factor_coef Fsqd
_refine_ls_weighting_details 'calc w=1/[\s^2^(Fo^2^)+(0.058P)^2^+0.1P] where P=(Fo^2^+2Fc^2^)/3'
_refine_ls_weighting_scheme calc
_refine_ls_wR_factor_gt 0.103
_refine_ls_wR_factor_ref 0.117
_reflns_number_gt 1943
_reflns_number_total 2820
_reflns_threshold_expression I>2\s(I)
_cod_data_source_file fb2092.cif
_cod_data_source_block I
_cod_depositor_comments
;
The following automatic conversions were performed:
'_symmetry_cell_setting' value 'Monoclinic' changed to 'monoclinic'
according to '/home/saulius/struct/CIF-dictionaries/cif_core.dic'
dictionary named 'cif_core.dic' version 2.4.1 from 2010-06-29.

Automatic conversion script
Id: cif_fix_enum 1527 2010-12-29 10:47:43Z saulius 

The following automatic conversions were performed:

'_symmetry_cell_setting' value 'Monoclinic' changed to 'monoclinic'
according to /home/saulius/struct/CIF-dictionaries/cif_core.dic
dictionary named 'cif_core.dic' version 2.4.1 from 2010-06-29.

Automatic conversion script
Id: cif_fix_values 1715 2011-07-08 13:25:40Z adriana 
;
_cod_original_sg_symbol_H-M 'P 21/c'
_cod_database_code 2217909
_cod_database_fobs_code 2217909

loop_
_symmetry_equiv_pos_as_xyz
'x, y, z'
'-x, y+1/2, -z+1/2'
'-x, -y, -z'
'x, -y-1/2, z-1/2'

loop_
_atom_site_type_symbol
_atom_site_label
_atom_site_fract_x
_atom_site_fract_y
_atom_site_fract_z
_atom_site_U_iso_or_equiv
_atom_site_adp_type
_atom_site_calc_flag
_atom_site_refinement_flags
_atom_site_occupancy
S S1 0.76489(6) 0.36024(5) 0.69782(4) 0.0336(2) Uani d . 1
O O1 0.67313(14) 0.20172(11) 0.54296(10) 0.0264(3) Uani d . 1
O O2 0.86894(16) 0.19182(14) 0.88791(12) 0.0412(4) Uani d . 1
O O3 1.12555(15) 0.22664(13) 0.90282(11) 0.0354(4) Uani d . 1
N N1 0.87361(18) 0.07562(15) 0.55872(13) 0.0307(4) Uani d . 1
N N2 0.91309(18) 0.16477(15) 0.63754(13) 0.0319(4) Uani d . 1
C C1 0.6404(2) 0.03494(16) 0.41660(14) 0.0245(4) Uani d . 1
C C2 0.7088(2) -0.06503(17) 0.37915(15) 0.0283(5) Uani d . 1
H H2 0.8131 -0.0882 0.4116 0.034 Uiso calc R 1
C C3 0.6246(2) -0.13002(18) 0.29499(16) 0.0339(5) Uani d . 1
H H3 0.6717 -0.1972 0.2690 0.041 Uiso calc R 1
C C4 0.4712(2) -0.09762(19) 0.24806(16) 0.0335(5) Uani d . 1
H H4 0.4130 -0.1429 0.1905 0.040 Uiso calc R 1
C C5 0.4040(2) 0.0005(2) 0.28557(16) 0.0342(5) Uani d . 1
H H5 0.2991 0.0225 0.2534 0.041 Uiso calc R 1
C C6 0.4870(2) 0.06791(19) 0.36949(15) 0.0291(5) Uani d . 1
H H6 0.4397 0.1357 0.3945 0.035 Uiso calc R 1
C C7 0.7333(2) 0.10069(16) 0.50595(15) 0.0245(4) Uani d . 1
C C8 0.7925(2) 0.23515(17) 0.62486(15) 0.0266(4) Uani d . 1
C C9 0.9529(2) 0.35400(18) 0.78938(17) 0.0337(5) Uani d . 1
H H9A 1.0358 0.3499 0.7498 0.040 Uiso calc R 1
H H9B 0.9684 0.4302 0.8304 0.040 Uiso calc R 1
C C10 0.9730(2) 0.24772(19) 0.86414(16) 0.0311(5) Uani d . 1
C C11 1.1623(2) 0.1290(2) 0.97896(17) 0.0392(6) Uani d . 1
H H11A 1.1105 0.0528 0.9492 0.047 Uiso calc R 1
H H11B 1.1252 0.1498 1.0422 0.047 Uiso calc R 1
C C12 1.3366(2) 0.1135(2) 1.00597(17) 0.0421(6) Uani d . 1
H H12A 1.3655 0.0466 1.0558 0.051 Uiso calc R 1
H H12B 1.3864 0.1887 1.0373 0.051 Uiso calc R 1
H H12C 1.3722 0.0952 0.9425 0.051 Uiso calc R 1

loop_
_atom_site_aniso_label
_atom_site_aniso_U_11
_atom_site_aniso_U_22
_atom_site_aniso_U_33
_atom_site_aniso_U_12
_atom_site_aniso_U_13
_atom_site_aniso_U_23
S1 0.0300(3) 0.0316(3) 0.0369(3) 0.0048(2) 0.0031(2) -0.0069(2)
O1 0.0232(7) 0.0275(7) 0.0273(7) 0.0048(6) 0.0037(5) -0.0008(6)
O2 0.0280(7) 0.0554(10) 0.0392(9) -0.0054(7) 0.0056(7) -0.0009(8)
O3 0.0235(7) 0.0397(8) 0.0407(9) 0.0003(6) 0.0026(6) 0.0013(7)
N1 0.0292(8) 0.0333(10) 0.0278(9) 0.0061(7) 0.0031(7) -0.0055(8)
N2 0.0279(9) 0.0354(10) 0.0308(10) 0.0070(8) 0.0038(7) -0.0050(8)
C1 0.0265(9) 0.0261(10) 0.0219(10) -0.0015(8) 0.0074(8) 0.0045(8)
C2 0.0275(10) 0.0286(10) 0.0288(11) 0.0000(9) 0.0066(8) 0.0020(9)
C3 0.0403(12) 0.0296(11) 0.0327(12) -0.0022(10) 0.0103(9) -0.0023(9)
C4 0.0349(11) 0.0373(12) 0.0278(11) -0.0128(10) 0.0061(9) -0.0010(9)
C5 0.0250(10) 0.0473(13) 0.0286(11) -0.0036(10) 0.0031(9) 0.0057(10)
C6 0.0265(10) 0.0354(11) 0.0264(11) 0.0028(9) 0.0085(8) 0.0044(9)
C7 0.0241(9) 0.0235(10) 0.0278(10) 0.0056(8) 0.0101(8) 0.0034(8)
C8 0.0243(9) 0.0283(10) 0.0267(10) 0.0011(9) 0.0050(8) 0.0005(8)
C9 0.0269(10) 0.0336(11) 0.0382(12) -0.0033(9) 0.0027(9) -0.0088(9)
C10 0.0241(10) 0.0381(12) 0.0300(11) -0.0027(9) 0.0040(8) -0.0111(9)
C11 0.0353(11) 0.0437(14) 0.0387(13) 0.0012(10) 0.0089(10) 0.0031(10)
C12 0.0356(12) 0.0534(15) 0.0360(13) 0.0066(11) 0.0056(10) 0.0033(11)

loop_
_atom_type_symbol
_atom_type_description
_atom_type_scat_dispersion_real
_atom_type_scat_dispersion_imag
_atom_type_scat_source
C C 0.0033 0.0016 'International Tables Vol C Tables 4.2.6.8 and 6.1.1.4'
H H 0.0000 0.0000 'International Tables Vol C Tables 4.2.6.8 and 6.1.1.4'
N N 0.0061 0.0033 'International Tables Vol C Tables 4.2.6.8 and 6.1.1.4'
S S 0.1246 0.1234 'International Tables Vol C Tables 4.2.6.8 and 6.1.1.4'
O O 0.0106 0.0060 'International Tables Vol C Tables 4.2.6.8 and 6.1.1.4'

loop_
_geom_angle_atom_site_label_1
_geom_angle_atom_site_label_2
_geom_angle_atom_site_label_3
_geom_angle
C8 S1 C9 96.66(9)
C8 O1 C7 102.24(13)
C10 O3 C11 115.56(16)
C7 N1 N2 106.58(15)
C8 N2 N1 105.66(15)
C6 C1 C2 119.91(17)
C6 C1 C7 121.99(18)
C2 C1 C7 118.10(16)
C3 C2 C1 119.90(18)
C3 C2 H2 120.0
C1 C2 H2 120.0
C2 C3 C4 120.3(2)
C2 C3 H3 119.8
C4 C3 H3 119.8
C5 C4 C3 119.56(18)
C5 C4 H4 120.2
C3 C4 H4 120.2
C4 C5 C6 121.14(18)
C4 C5 H5 119.4
C6 C5 H5 119.4
C5 C6 C1 119.2(2)
C5 C6 H6 120.4
C1 C6 H6 120.4
N1 C7 O1 112.32(16)
N1 C7 C1 127.55(18)
O1 C7 C1 120.13(15)
N2 C8 O1 113.20(17)
N2 C8 S1 128.61(15)
O1 C8 S1 118.18(13)
C10 C9 S1 114.43(14)
C10 C9 H9A 108.7
S1 C9 H9A 108.7
C10 C9 H9B 108.7
S1 C9 H9B 108.7
H9A C9 H9B 107.6
O2 C10 O3 124.49(19)
O2 C10 C9 125.87(18)
O3 C10 C9 109.62(17)
O3 C11 C12 107.26(18)
O3 C11 H11A 110.3
C12 C11 H11A 110.3
O3 C11 H11B 110.3
C12 C11 H11B 110.3
H11A C11 H11B 108.5
C11 C12 H12A 109.5
C11 C12 H12B 109.5
H12A C12 H12B 109.5
C11 C12 H12C 109.5
H12A C12 H12C 109.5
H12B C12 H12C 109.5

loop_
_geom_bond_atom_site_label_1
_geom_bond_atom_site_label_2
_geom_bond_distance
S1 C8 1.729(2)
S1 C9 1.802(2)
O1 C8 1.366(2)
O1 C7 1.369(2)
O2 C10 1.202(2)
O3 C10 1.336(2)
O3 C11 1.454(3)
N1 C7 1.294(2)
N1 N2 1.412(2)
N2 C8 1.291(2)
C1 C6 1.392(2)
C1 C2 1.398(3)
C1 C7 1.457(3)
C2 C3 1.379(3)
C2 H2 0.9500
C3 C4 1.390(3)
C3 H3 0.9500
C4 C5 1.377(3)
C4 H4 0.9500
C5 C6 1.387(3)
C5 H5 0.9500
C6 H6 0.9500
C9 C10 1.513(3)
C9 H9A 0.9900
C9 H9B 0.9900
C11 C12 1.497(3)
C11 H11A 0.9900
C11 H11B 0.9900
C12 H12A 0.9800
C12 H12B 0.9800
C12 H12C 0.9800

loop_
_geom_hbond_atom_site_label_D
_geom_hbond_atom_site_label_H
_geom_hbond_atom_site_label_A
_geom_hbond_site_symmetry_A
_geom_hbond_distance_DH
_geom_hbond_distance_HA
_geom_hbond_distance_DA
_geom_hbond_angle_DHA
C4 H4 O2 3_656 0.95 2.51 3.268(3) 137
C9 H9B N1 2_756 0.99 2.38 3.293(3) 153

loop_
_geom_torsion_atom_site_label_1
_geom_torsion_atom_site_label_2
_geom_torsion_atom_site_label_3
_geom_torsion_atom_site_label_4
_geom_torsion
C7 N1 N2 C8 0.1(2)
C6 C1 C2 C3 0.6(3)
C7 C1 C2 C3 179.73(18)
C1 C2 C3 C4 -0.9(3)
C2 C3 C4 C5 0.5(3)
C3 C4 C5 C6 0.1(3)
C4 C5 C6 C1 -0.3(3)
C2 C1 C6 C5 0.0(3)
C7 C1 C6 C5 -179.09(18)
N2 N1 C7 O1 0.2(2)
N2 N1 C7 C1 -179.84(18)
C8 O1 C7 N1 -0.4(2)
C8 O1 C7 C1 179.66(16)
C6 C1 C7 N1 176.80(19)
C2 C1 C7 N1 -2.3(3)
C6 C1 C7 O1 -3.2(3)
C2 C1 C7 O1 177.68(16)
N1 N2 C8 O1 -0.3(2)
N1 N2 C8 S1 178.66(15)
C7 O1 C8 N2 0.4(2)
C7 O1 C8 S1 -178.68(14)
C9 S1 C8 N2 0.1(2)
C9 S1 C8 O1 179.01(15)
C8 S1 C9 C10 -69.82(17)
C11 O3 C10 O2 -0.3(3)
C11 O3 C10 C9 177.96(16)
S1 C9 C10 O2 -22.7(3)
S1 C9 C10 O3 159.06(14)
C10 O3 C11 C12 175.61(18)

loop_
_cod_related_entry_id
_cod_related_entry_database
_cod_related_entry_code
1 ChemSpider 607418
